data_7016977
loop_
_publ_author_name
'Ioffe, Ilya N.'
'Mazaleva, Olga N.'
'Chen, Chuanbao'
'Yang, Shangfeng'
'Kemnitz, Erhard'
'Troyanov, Sergey I.'

_publ_section_title
;
 C(76) fullerene chlorides and cage transformations. Structural and
 theoretical study.
;
_journal_issue 41
_journal_name_full 'Dalton transactions (Cambridge, England : 2003)'
_journal_page_first 11005
_journal_page_last 11011
_journal_paper_doi 10.1039/c1dt10256g
_journal_volume 40
_journal_year 2011
_chemical_formula_sum 'C76 Cl28'
_chemical_formula_weight 1905.36
_chemical_name_systematic
;
?
;
_space_group_IT_number 14
_symmetry_cell_setting monoclinic
_symmetry_space_group_name_Hall '-P 2ybc'
_symmetry_space_group_name_H-M 'P 1 21/c 1'
_atom_sites_solution_hydrogens none
_atom_sites_solution_primary direct
_atom_sites_solution_secondary difmap
_audit_creation_method SHELXL-97
_cell_angle_alpha 90.00
_cell_angle_beta 100.169(8)
_cell_angle_gamma 90.00
_cell_formula_units_Z 4
_cell_length_a 11.5750(10)
_cell_length_b 27.495(2)
_cell_length_c 22.1820(10)
_cell_measurement_reflns_used 25000
_cell_measurement_temperature 100(2)
_cell_measurement_theta_max 32
_cell_measurement_theta_min 5
_cell_volume 6948.6(9)
_computing_cell_refinement XDS
_computing_data_collection XDS
_computing_data_reduction XDS
_computing_structure_refinement 'SHELXL-97 (Sheldrick, 1997)'
_computing_structure_solution 'SHELXS-97 (Sheldrick, 1990)'
_diffrn_ambient_temperature 100(2)
_diffrn_measured_fraction_theta_full 0.932
_diffrn_measured_fraction_theta_max 0.780
_diffrn_measurement_device_type MAR225
_diffrn_measurement_method CCD
_diffrn_radiation_monochromator Cu(113)
_diffrn_radiation_source 'BL14.2, PSF, BESSY, Berlin, Germany'
_diffrn_radiation_type synchrotron
_diffrn_radiation_wavelength 0.90500
_diffrn_reflns_av_R_equivalents 0.1674
_diffrn_reflns_av_sigmaI/netI 0.2175
_diffrn_reflns_limit_h_max 14
_diffrn_reflns_limit_h_min -14
_diffrn_reflns_limit_k_max 35
_diffrn_reflns_limit_k_min -33
_diffrn_reflns_limit_l_max 26
_diffrn_reflns_limit_l_min -26
_diffrn_reflns_number 35405
_diffrn_reflns_theta_full 32.60
_diffrn_reflns_theta_max 35.94
_diffrn_reflns_theta_min 2.23
_exptl_absorpt_coefficient_mu 1.143
_exptl_absorpt_correction_type none
_exptl_crystal_colour yellow
_exptl_crystal_density_diffrn 1.821
_exptl_crystal_density_method 'not measured'
_exptl_crystal_description plate
_exptl_crystal_F_000 3728
_exptl_crystal_size_max 0.05
_exptl_crystal_size_mid 0.05
_exptl_crystal_size_min 0.01
_platon_squeeze_details
;
;
_refine_diff_density_max 1.023
_refine_diff_density_min -0.849
_refine_diff_density_rms 0.194
_refine_ls_extinction_method none
_refine_ls_goodness_of_fit_ref 1.025
_refine_ls_matrix_type full
_refine_ls_number_parameters 937
_refine_ls_number_reflns 12376
_refine_ls_number_restraints 198
_refine_ls_restrained_S_all 1.025
_refine_ls_R_factor_all 0.2330
_refine_ls_R_factor_gt 0.1777
_refine_ls_shift/su_max 0.002
_refine_ls_shift/su_mean 0.000
_refine_ls_structure_factor_coef Fsqd
_refine_ls_weighting_details 'calc w=1/[\s^2^(Fo^2^)+(0.1000P)^2^+200.0000P] where P=(Fo^2^+2Fc^2^)/3'
_refine_ls_weighting_scheme calc
_refine_ls_wR_factor_gt 0.3943
_refine_ls_wR_factor_ref 0.4210
_reflns_number_gt 6527
_reflns_number_total 12376
_reflns_threshold_expression >2sigma(I)
_cod_data_source_file c1dt10256g.txt
_cod_data_source_block c76cl-va
_cod_depositor_comments
;
The following automatic conversions were performed:

'_symmetry_cell_setting' value 'Monoclinic' changed to 'monoclinic'
according to /home/saulius/struct/CIF-dictionaries/cif_core.dic
dictionary named 'cif_core.dic' version 2.4.1 from 2010-06-29.

Automatic conversion script
Id: cif_fix_values 1715 2011-07-08 13:25:40Z adriana 
;
_cod_original_cell_volume 6948.6(8)
_cod_original_sg_symbol_H-M P2(1)/c
_cod_database_code 7016977

loop_
_symmetry_equiv_pos_as_xyz
'x, y, z'
'-x, y+1/2, -z+1/2'
'-x, -y, -z'
'x, -y-1/2, z-1/2'

loop_
_atom_site_label
_atom_site_type_symbol
_atom_site_fract_x
_atom_site_fract_y
_atom_site_fract_z
_atom_site_U_iso_or_equiv
_atom_site_adp_type
_atom_site_occupancy
_atom_site_symmetry_multiplicity
_atom_site_calc_flag
_atom_site_refinement_flags
Cl1 Cl 0.0514(3) 0.29587(19) 0.71815(17) 0.0499(12) Uani 1 1 d .
Cl2 Cl 0.1718(4) 0.3929(2) 0.7275(2) 0.0618(13) Uani 1 1 d .
Cl3 Cl -0.0390(3) 0.41929(16) 0.60474(18) 0.0429(10) Uani 1 1 d .
Cl4 Cl 0.4113(4) 0.3540(2) 0.76441(19) 0.0598(13) Uani 1 1 d .
Cl5 Cl 0.4525(4) 0.46140(17) 0.65217(18) 0.0499(11) Uani 1 1 d .
Cl6 Cl 0.1759(4) 0.49803(18) 0.5522(2) 0.0598(13) Uani 1 1 d .
Cl7 Cl -0.1975(3) 0.38500(18) 0.43143(19) 0.0497(11) Uani 1 1 d .
Cl8 Cl -0.1581(3) 0.2854(2) 0.29624(19) 0.0651(15) Uani 1 1 d .
Cl9 Cl -0.2737(3) 0.2686(2) 0.4047(2) 0.0559(13) Uani 1 1 d .
Cl10 Cl -0.2391(3) 0.16314(19) 0.4279(2) 0.0644(14) Uani 1 1 d .
Cl11 Cl -0.1197(4) 0.1509(2) 0.3174(3) 0.0692(15) Uani 1 1 d .
Cl12 Cl 0.0321(5) 0.0684(2) 0.3735(3) 0.093(2) Uani 1 1 d .
Cl13 Cl -0.0557(5) 0.0666(2) 0.4944(3) 0.0836(18) Uani 1 1 d .
Cl14 Cl 0.1740(5) 0.03673(19) 0.5728(4) 0.092(2) Uani 1 1 d .
Cl15 Cl 0.3075(6) 0.0331(2) 0.4672(4) 0.101(2) Uani 1 1 d .
Cl16 Cl 0.5413(5) 0.0647(2) 0.5402(3) 0.093(2) Uani 1 1 d .
Cl17 Cl 0.4529(5) 0.0746(2) 0.6614(3) 0.0791(17) Uani 1 1 d .
Cl18 Cl 0.6092(4) 0.1582(2) 0.7105(2) 0.0623(13) Uani 1 1 d .
Cl19 Cl 0.7296(4) 0.1648(2) 0.5994(2) 0.0685(15) Uani 1 1 d .
Cl20 Cl 0.7680(3) 0.2716(2) 0.6160(2) 0.0592(13) Uani 1 1 d U
Cl21 Cl 0.6526(3) 0.2931(2) 0.72191(19) 0.0609(14) Uani 1 1 d .
Cl22 Cl 0.6902(3) 0.38761(17) 0.58167(17) 0.0463(11) Uani 1 1 d .
Cl23 Cl 0.3184(4) 0.49541(19) 0.4544(2) 0.0600(13) Uani 1 1 d .
Cl24 Cl 0.0405(4) 0.45430(16) 0.35585(18) 0.0470(10) Uani 1 1 d .
Cl25 Cl 0.0808(4) 0.3439(2) 0.25116(19) 0.0642(15) Uani 1 1 d .
Cl26 Cl 0.5326(3) 0.41286(19) 0.40737(18) 0.0496(12) Uani 1 1 d .
Cl27 Cl 0.3225(4) 0.3816(2) 0.28612(18) 0.0644(15) Uani 1 1 d .
Cl28 Cl 0.4421(3) 0.2852(2) 0.30171(18) 0.0603(14) Uani 1 1 d .
C1 C 0.0619(11) 0.2969(6) 0.5993(6) 0.028(3) Uani 1 1 d U
C2 C 0.0387(11) 0.2476(5) 0.5827(6) 0.028(3) Uani 1 1 d U
C3 C 0.1098(12) 0.2078(5) 0.6068(8) 0.036(4) Uani 1 1 d .
C4 C 0.2189(11) 0.2201(6) 0.6496(7) 0.034(4) Uani 1 1 d U
C5 C 0.2363(11) 0.2672(6) 0.6667(6) 0.031(3) Uani 1 1 d .
C6 C 0.1461(12) 0.3051(6) 0.6611(6) 0.037(4) Uani 1 1 d .
C7 C 0.2155(11) 0.3532(7) 0.6692(7) 0.041(4) Uani 1 1 d U
C8 C 0.1865(10) 0.3842(4) 0.6128(6) 0.019(3) Uani 1 1 d .
C9 C 0.0669(12) 0.3830(6) 0.5728(6) 0.035(4) Uani 1 1 d .
C10 C 0.0229(11) 0.3337(5) 0.5577(6) 0.027(3) Uani 1 1 d U
C11 C -0.0422(11) 0.3228(6) 0.4969(6) 0.028(3) Uani 1 1 d U
C12 C -0.0709(10) 0.2735(5) 0.4818(6) 0.026(3) Uani 1 1 d U
C13 C -0.0348(12) 0.2382(6) 0.5241(7) 0.041(4) Uani 1 1 d .
C14 C -0.0403(11) 0.1908(7) 0.4939(8) 0.044(4) Uani 1 1 d U
C15 C 0.0273(14) 0.1556(6) 0.5176(10) 0.059(5) Uani 1 1 d .
C16 C 0.1059(13) 0.1630(6) 0.5759(9) 0.050(5) Uani 1 1 d .
C17 C 0.2045(14) 0.1321(6) 0.5814(8) 0.045(4) Uani 1 1 d U
C18 C 0.3118(13) 0.1442(6) 0.6163(8) 0.045(4) Uani 1 1 d .
C19 C 0.3144(12) 0.1909(6) 0.6445(8) 0.041(4) Uani 1 1 d .
C20 C 0.4294(12) 0.2090(6) 0.6534(6) 0.031(3) Uani 1 1 d U
C21 C 0.4458(11) 0.2576(7) 0.6630(6) 0.036(4) Uani 1 1 d .
C22 C 0.3503(10) 0.2872(6) 0.6768(6) 0.027(3) Uani 1 1 d .
C23 C 0.3496(12) 0.3392(7) 0.6836(6) 0.040(4) Uani 1 1 d .
C24 C 0.4262(10) 0.3615(5) 0.6416(6) 0.024(3) Uani 1 1 d .
C25 C 0.3920(11) 0.4076(5) 0.6080(7) 0.029(3) Uani 1 1 d .
C26 C 0.2682(11) 0.4110(7) 0.5898(7) 0.043(4) Uani 1 1 d .
C27 C 0.2124(11) 0.4347(6) 0.5315(7) 0.038(4) Uani 1 1 d .
C28 C 0.0967(11) 0.4079(5) 0.5156(7) 0.031(3) Uani 1 1 d U
C29 C 0.0449(11) 0.3966(6) 0.4588(6) 0.033(3) Uani 1 1 d .
C30 C -0.0510(11) 0.3579(7) 0.4455(7) 0.040(4) Uani 1 1 d .
C31 C -0.0222(11) 0.3316(6) 0.3887(6) 0.035(4) Uani 1 1 d .
C32 C -0.0550(11) 0.2808(6) 0.3730(7) 0.039(4) Uani 1 1 d U
C33 C -0.1213(11) 0.2536(6) 0.4207(5) 0.031(3) Uani 1 1 d U
C34 C -0.1037(12) 0.1949(8) 0.4286(7) 0.056(6) Uani 1 1 d .
C35 C -0.0270(14) 0.1676(6) 0.3912(10) 0.060(6) Uani 1 1 d .
C36 C 0.0550(18) 0.1233(6) 0.4215(11) 0.064(6) Uani 1 1 d U
C37 C 0.0595(16) 0.1115(6) 0.4876(8) 0.053(5) Uani 1 1 d .
C38 C 0.1876(19) 0.0914(9) 0.5327(11) 0.076(6) Uani 1 1 d .
C39 C 0.2964(14) 0.0926(7) 0.5007(11) 0.065(6) Uani 1 1 d .
C40 C 0.4302(15) 0.1098(8) 0.5427(11) 0.070(6) Uani 1 1 d .
C41 C 0.4289(14) 0.1267(6) 0.6111(9) 0.052(5) Uani 1 1 d .
C42 C 0.5152(14) 0.1741(7) 0.6401(7) 0.051(5) Uani 1 1 d .
C43 C 0.5921(14) 0.1974(6) 0.5956(8) 0.047(4) Uani 1 1 d .
C44 C 0.6140(12) 0.2558(7) 0.6004(8) 0.047(4) Uani 1 1 d U
C45 C 0.5513(13) 0.2882(7) 0.6481(7) 0.043(4) Uani 1 1 d U
C46 C 0.5128(10) 0.3358(5) 0.6240(6) 0.026(3) Uani 1 1 d U
C47 C 0.5426(11) 0.3586(6) 0.5682(6) 0.034(3) Uani 1 1 d U
C48 C 0.4515(11) 0.3978(5) 0.5538(6) 0.028(3) Uani 1 1 d U
C49 C 0.3996(10) 0.4072(5) 0.4980(7) 0.035(4) Uani 1 1 d .
C50 C 0.2825(14) 0.4341(7) 0.4814(8) 0.046(4) Uani 1 1 d U
C51 C 0.2303(13) 0.4076(5) 0.4264(8) 0.041(4) Uani 1 1 d .
C52 C 0.0983(10) 0.4032(6) 0.4022(5) 0.032(4) Uani 1 1 d .
C53 C 0.0670(11) 0.3528(6) 0.3712(6) 0.032(4) Uani 1 1 d .
C54 C 0.1421(11) 0.3319(6) 0.3331(6) 0.035(4) Uani 1 1 d .
C55 C 0.1429(11) 0.2783(6) 0.3435(6) 0.034(4) Uani 1 1 d .
C56 C 0.0457(13) 0.2542(7) 0.3599(8) 0.044(4) Uani 1 1 d .
C57 C 0.0584(13) 0.2076(9) 0.3684(7) 0.057(6) Uani 1 1 d .
C58 C 0.1732(13) 0.1847(7) 0.3780(6) 0.044(4) Uani 1 1 d .
C59 C 0.1793(13) 0.1420(8) 0.4163(9) 0.057(5) Uani 1 1 d .
C60 C 0.2826(16) 0.1295(7) 0.4495(10) 0.059(5) Uani 1 1 d .
C61 C 0.3789(13) 0.1595(7) 0.4499(7) 0.043(4) Uani 1 1 d U
C62 C 0.4548(15) 0.1524(7) 0.5090(8) 0.047(4) Uani 1 1 d .
C63 C 0.5274(14) 0.1913(6) 0.5292(7) 0.041(4) Uani 1 1 d U
C64 C 0.5224(12) 0.2355(6) 0.4978(7) 0.038(4) Uani 1 1 d U
C65 C 0.5631(12) 0.2747(6) 0.5357(7) 0.041(4) Uani 1 1 d U
C66 C 0.5327(10) 0.3225(5) 0.5183(6) 0.023(3) Uani 1 1 d U
C67 C 0.4696(12) 0.3290(6) 0.4595(7) 0.034(3) Uani 1 1 d U
C68 C 0.4265(11) 0.3792(5) 0.4449(6) 0.029(3) Uani 1 1 d U
C69 C 0.3056(12) 0.3765(7) 0.4010(6) 0.043(4) Uani 1 1 d .
C70 C 0.2826(11) 0.3486(7) 0.3475(7) 0.041(4) Uani 1 1 d U
C71 C 0.3484(12) 0.2985(7) 0.3589(7) 0.045(4) Uani 1 1 d .
C72 C 0.2552(11) 0.2600(6) 0.3545(6) 0.031(3) Uani 1 1 d U
C73 C 0.2738(11) 0.2132(6) 0.3769(7) 0.038(4) Uani 1 1 d U
C74 C 0.3780(13) 0.2002(6) 0.4161(7) 0.039(4) Uani 1 1 d .
C75 C 0.4487(14) 0.2421(7) 0.4384(7) 0.043(4) Uani 1 1 d U
C76 C 0.4277(11) 0.2900(6) 0.4194(7) 0.033(3) Uani 1 1 d U

loop_
_atom_site_aniso_label
_atom_site_aniso_U_11
_atom_site_aniso_U_22
_atom_site_aniso_U_33
_atom_site_aniso_U_23
_atom_site_aniso_U_13
_atom_site_aniso_U_12
Cl1 0.0142(16) 0.102(4) 0.037(2) 0.010(2) 0.0139(14) -0.0037(19)
Cl2 0.046(3) 0.091(4) 0.052(3) -0.008(2) 0.019(2) -0.008(3)
Cl3 0.0196(17) 0.053(3) 0.060(2) -0.0085(19) 0.0174(16) 0.0055(17)
Cl4 0.035(2) 0.102(4) 0.042(2) -0.003(2) 0.0058(17) -0.013(2)
Cl5 0.042(2) 0.061(3) 0.045(2) -0.0107(19) 0.0042(17) -0.014(2)
Cl6 0.044(2) 0.049(3) 0.087(3) -0.013(2) 0.014(2) 0.003(2)
Cl7 0.0120(16) 0.085(3) 0.055(2) -0.007(2) 0.0128(16) 0.0088(19)
Cl8 0.0208(19) 0.128(5) 0.043(2) -0.015(2) -0.0022(17) 0.005(2)
Cl9 0.0069(16) 0.096(4) 0.063(3) -0.008(2) 0.0031(16) -0.0049(19)
Cl10 0.0169(18) 0.074(4) 0.098(4) -0.017(3) -0.002(2) -0.019(2)
Cl11 0.033(2) 0.074(4) 0.095(4) -0.037(3) -0.003(2) -0.011(2)
Cl12 0.057(3) 0.059(4) 0.153(6) -0.049(4) -0.004(3) -0.003(3)
Cl13 0.050(3) 0.054(3) 0.141(5) -0.008(3) -0.001(3) -0.024(3)
Cl14 0.062(3) 0.033(3) 0.174(6) 0.003(3) 0.001(4) -0.006(3)
Cl15 0.073(4) 0.046(3) 0.177(7) -0.031(4) 0.000(4) 0.023(3)
Cl16 0.056(3) 0.081(4) 0.137(5) -0.013(4) 0.003(3) 0.040(3)
Cl17 0.061(3) 0.055(3) 0.119(5) 0.012(3) 0.007(3) 0.019(3)
Cl18 0.028(2) 0.090(4) 0.064(3) 0.014(2) -0.0031(19) 0.012(2)
Cl19 0.024(2) 0.103(4) 0.079(3) 0.003(3) 0.009(2) 0.030(2)
Cl20 0.0011(15) 0.103(4) 0.072(3) -0.002(2) 0.0015(16) 0.0046(19)
Cl21 0.0163(18) 0.119(4) 0.045(2) 0.007(2) -0.0002(16) -0.001(2)
Cl22 0.0122(16) 0.082(3) 0.044(2) -0.0012(19) 0.0026(14) -0.0177(18)
Cl23 0.042(2) 0.061(3) 0.077(3) 0.007(2) 0.010(2) -0.011(2)
Cl24 0.039(2) 0.051(3) 0.050(2) 0.0063(19) 0.0066(17) 0.009(2)
Cl25 0.033(2) 0.118(5) 0.040(2) -0.009(2) 0.0034(17) 0.011(3)
Cl26 0.0154(17) 0.092(4) 0.045(2) 0.005(2) 0.0148(15) -0.0035(19)
Cl27 0.042(2) 0.124(5) 0.031(2) 0.003(2) 0.0183(17) 0.009(3)
Cl28 0.0164(17) 0.130(5) 0.037(2) -0.014(2) 0.0106(15) 0.005(2)
C1 0.021(6) 0.045(7) 0.021(5) 0.001(5) 0.013(5) -0.001(5)
C2 0.012(5) 0.031(7) 0.044(6) 0.008(5) 0.011(5) -0.004(5)
C3 0.018(7) 0.025(9) 0.071(10) -0.002(7) 0.019(7) -0.013(6)
C4 0.008(6) 0.041(9) 0.055(8) 0.011(7) 0.013(6) -0.006(6)
C5 0.006(6) 0.047(10) 0.039(8) 0.008(7) 0.001(5) -0.011(6)
C6 0.015(7) 0.064(12) 0.034(8) -0.005(7) 0.016(6) -0.002(7)
C7 0.008(6) 0.079(11) 0.038(7) -0.003(7) 0.010(5) -0.004(7)
C8 0.015(6) 0.006(6) 0.034(7) -0.003(5) 0.000(5) -0.003(5)
C9 0.016(7) 0.059(11) 0.033(7) 0.014(7) 0.011(6) 0.008(7)
C10 0.014(5) 0.035(6) 0.037(5) 0.002(5) 0.017(4) 0.003(5)
C11 0.011(5) 0.042(6) 0.034(5) -0.003(5) 0.012(4) 0.005(5)
C12 0.006(4) 0.037(6) 0.035(5) 0.006(5) 0.007(4) 0.006(4)
C13 0.016(7) 0.056(12) 0.056(10) -0.003(8) 0.018(7) -0.016(7)
C14 0.003(6) 0.059(11) 0.067(9) -0.002(8) 0.003(6) -0.009(7)
C15 0.022(8) 0.030(11) 0.119(16) 0.007(10) -0.003(9) -0.025(8)
C16 0.019(7) 0.026(10) 0.104(14) 0.021(9) 0.010(8) 0.008(7)
C17 0.034(8) 0.030(9) 0.066(10) 0.000(7) -0.006(7) -0.020(7)
C18 0.025(8) 0.046(11) 0.063(10) 0.011(8) 0.006(7) -0.008(7)
C19 0.019(7) 0.041(11) 0.066(10) 0.016(8) 0.018(7) 0.007(7)
C20 0.020(7) 0.032(8) 0.034(7) 0.014(6) -0.012(5) -0.003(6)
C21 0.007(6) 0.077(13) 0.022(7) 0.018(7) -0.004(5) 0.003(7)
C22 0.002(6) 0.056(11) 0.024(6) 0.015(6) 0.004(5) -0.003(6)
C23 0.018(7) 0.073(13) 0.025(7) 0.004(7) -0.005(6) -0.005(8)
C24 0.005(5) 0.027(8) 0.038(7) -0.007(6) -0.005(5) -0.004(5)
C25 0.021(7) 0.020(8) 0.050(8) 0.004(6) 0.019(6) -0.009(6)
C26 0.010(6) 0.075(13) 0.045(9) -0.029(8) 0.006(6) -0.002(7)
C27 0.002(6) 0.057(11) 0.055(9) -0.010(8) 0.003(6) -0.002(6)
C28 0.017(6) 0.028(8) 0.049(8) -0.007(6) 0.007(6) 0.016(6)
C29 0.015(7) 0.043(10) 0.040(8) 0.013(7) -0.001(6) 0.013(6)
C30 0.010(6) 0.072(12) 0.040(8) 0.005(7) 0.011(6) -0.001(7)
C31 0.010(6) 0.068(12) 0.027(7) 0.006(7) 0.006(5) 0.007(7)
C32 0.010(6) 0.047(10) 0.054(8) -0.006(7) -0.005(6) 0.001(6)
C33 0.013(6) 0.064(10) 0.016(6) 0.002(6) -0.001(5) 0.006(6)
C34 0.014(7) 0.113(17) 0.040(9) -0.037(9) -0.002(6) -0.004(9)
C35 0.019(8) 0.032(10) 0.118(16) -0.017(10) -0.017(9) -0.004(7)
C36 0.056(11) 0.023(10) 0.113(15) -0.021(9) 0.013(10) -0.009(9)
C37 0.052(11) 0.035(11) 0.063(11) 0.000(8) -0.013(9) -0.018(9)
C38 0.056(13) 0.075(16) 0.091(16) -0.009(12) 0.000(11) -0.005(12)
C39 0.016(8) 0.035(11) 0.135(18) 0.001(11) -0.013(9) 0.003(7)
C40 0.022(9) 0.054(13) 0.123(18) -0.015(12) -0.019(10) 0.006(9)
C41 0.029(9) 0.030(10) 0.092(14) 0.011(9) -0.002(9) -0.008(7)
C42 0.035(9) 0.078(14) 0.045(9) 0.012(8) 0.015(7) 0.026(9)
C43 0.035(9) 0.036(10) 0.081(12) -0.006(8) 0.037(9) 0.018(8)
C44 0.011(6) 0.074(11) 0.059(9) 0.018(8) 0.016(6) 0.025(7)
C45 0.025(6) 0.060(8) 0.050(7) -0.004(6) 0.027(6) -0.003(6)
C46 0.008(6) 0.046(9) 0.024(6) -0.003(6) 0.000(5) 0.000(6)
C47 0.013(6) 0.064(10) 0.025(6) 0.010(6) 0.003(5) -0.005(6)
C48 0.019(6) 0.029(7) 0.040(6) -0.003(5) 0.016(5) -0.013(5)
C49 0.003(6) 0.033(9) 0.068(10) 0.000(7) 0.003(6) 0.006(6)
C50 0.031(7) 0.051(8) 0.055(7) 0.004(6) 0.005(6) 0.001(6)
C51 0.027(8) 0.021(9) 0.081(12) 0.012(8) 0.024(8) 0.004(7)
C52 0.008(6) 0.071(11) 0.015(6) -0.004(6) -0.001(5) 0.002(7)
C53 0.012(6) 0.065(11) 0.021(6) -0.009(6) 0.005(5) 0.005(7)
C54 0.006(6) 0.063(12) 0.037(8) -0.016(7) 0.004(5) 0.000(7)
C55 0.012(6) 0.058(12) 0.030(7) -0.020(7) 0.003(5) 0.005(7)
C56 0.019(8) 0.051(12) 0.061(11) -0.012(9) 0.009(7) 0.013(8)
C57 0.021(8) 0.13(2) 0.025(8) -0.029(9) 0.016(6) -0.015(10)
C58 0.030(8) 0.082(14) 0.017(7) -0.013(7) -0.002(6) 0.011(8)
C59 0.015(8) 0.075(14) 0.081(13) -0.020(11) 0.013(8) -0.013(8)
C60 0.039(10) 0.049(12) 0.090(14) -0.014(10) 0.018(10) 0.009(9)
C61 0.025(7) 0.058(11) 0.052(9) -0.001(8) 0.023(7) 0.014(7)
C62 0.047(10) 0.052(12) 0.053(10) -0.013(8) 0.034(8) 0.003(9)
C63 0.040(8) 0.036(9) 0.049(8) -0.003(7) 0.017(7) 0.027(7)
C64 0.014(6) 0.043(8) 0.057(7) 0.004(6) 0.008(5) -0.001(6)
C65 0.017(6) 0.057(8) 0.053(7) 0.001(6) 0.017(5) -0.005(6)
C66 0.014(5) 0.032(6) 0.027(5) -0.007(4) 0.014(4) -0.003(4)
C67 0.017(6) 0.045(8) 0.044(7) -0.008(6) 0.015(5) 0.004(6)
C68 0.013(5) 0.040(7) 0.037(6) 0.001(5) 0.017(5) -0.006(5)
C69 0.022(7) 0.083(13) 0.027(7) 0.018(7) 0.014(6) -0.007(8)
C70 0.010(6) 0.069(11) 0.039(8) -0.013(7) -0.012(5) 0.010(7)
C71 0.009(6) 0.076(13) 0.054(10) -0.017(8) 0.018(6) -0.003(7)
C72 0.016(6) 0.038(7) 0.042(6) -0.016(5) 0.014(5) 0.003(5)
C73 0.007(6) 0.065(11) 0.044(8) -0.024(7) 0.003(5) 0.007(6)
C74 0.027(8) 0.043(11) 0.050(9) -0.018(8) 0.017(7) 0.000(7)
C75 0.037(7) 0.058(8) 0.044(7) -0.014(6) 0.031(6) 0.007(6)
C76 0.015(6) 0.042(7) 0.045(7) -0.008(6) 0.013(5) -0.002(5)

loop_
_atom_type_symbol
_atom_type_description
_atom_type_scat_dispersion_real
_atom_type_scat_dispersion_imag
_atom_type_scat_source
C C 0.0033 0.0016 'International Tables Vol C Tables 4.2.6.8 and 6.1.1.4'
Cl Cl 0.1484 0.1585 'International Tables Vol C Tables 4.2.6.8 and 6.1.1.4'

loop_
_geom_angle_atom_site_label_1
_geom_angle_atom_site_label_2
_geom_angle_atom_site_label_3
_geom_angle
C10 C1 C2 119.8(12)
C10 C1 C6 124.2(14)
C2 C1 C6 115.4(12)
C3 C2 C1 124.7(13)
C3 C2 C13 114.2(14)
C1 C2 C13 117.4(13)
C16 C3 C2 121.8(15)
C16 C3 C4 117.6(14)
C2 C3 C4 116.1(13)
C5 C4 C19 119.6(13)
C5 C4 C3 117.8(13)
C19 C4 C3 114.7(15)
C4 C5 C22 120.5(13)
C4 C5 C6 126.0(12)
C22 C5 C6 111.6(13)
C5 C6 C7 104.6(11)
C5 C6 C1 107.3(12)
C7 C6 C1 117.4(13)
C5 C6 Cl1 110.4(11)
C7 C6 Cl1 113.7(10)
C1 C6 Cl1 103.3(9)
C8 C7 C6 110.8(11)
C8 C7 C23 111.9(11)
C6 C7 C23 106.8(14)
C8 C7 Cl2 101.6(11)
C6 C7 Cl2 113.0(9)
C23 C7 Cl2 112.8(10)
C26 C8 C7 123.3(12)
C26 C8 C9 114.6(12)
C7 C8 C9 121.6(11)
C10 C9 C8 113.7(12)
C10 C9 C28 110.1(12)
C8 C9 C28 99.2(10)
C10 C9 Cl3 111.4(9)
C8 C9 Cl3 111.7(10)
C28 C9 Cl3 110.0(10)
C1 C10 C11 121.4(13)
C1 C10 C9 117.5(13)
C11 C10 C9 120.2(12)
C12 C11 C10 118.3(12)
C12 C11 C30 117.3(12)
C10 C11 C30 122.2(13)
C13 C12 C11 119.1(13)
C13 C12 C33 113.0(14)
C11 C12 C33 127.1(12)
C12 C13 C2 123.4(15)
C12 C13 C14 109.6(14)
C2 C13 C14 123.0(15)
C15 C14 C13 120.3(16)
C15 C14 C34 127.2(18)
C13 C14 C34 110.3(15)
C14 C15 C16 119.6(17)
C14 C15 C37 128.1(19)
C16 C15 C37 110.5(15)
C3 C16 C17 122.0(15)
C3 C16 C15 121.1(14)
C17 C16 C15 111.2(17)
C18 C17 C16 122.5(16)
C18 C17 C38 123.7(17)
C16 C17 C38 112.1(15)
C17 C18 C19 114.1(15)
C17 C18 C41 129.2(17)
C19 C18 C41 112.4(14)
C4 C19 C20 122.2(15)
C4 C19 C18 126.9(15)
C20 C19 C18 109.2(13)
C21 C20 C19 118.3(14)
C21 C20 C42 127.0(14)
C19 C20 C42 113.8(15)
C20 C21 C22 119.7(13)
C20 C21 C45 125.9(14)
C22 C21 C45 113.3(14)
C5 C22 C23 112.5(12)
C5 C22 C21 118.3(14)
C23 C22 C21 126.9(12)
C22 C23 C24 108.7(12)
C22 C23 C7 104.2(12)
C24 C23 C7 115.9(12)
C22 C23 Cl4 108.1(10)
C24 C23 Cl4 109.6(10)
C7 C23 Cl4 109.9(10)
C46 C24 C25 116.7(12)
C46 C24 C23 120.8(13)
C25 C24 C23 121.2(12)
C26 C25 C24 111.3(12)
C26 C25 C48 111.3(12)
C24 C25 C48 97.4(11)
C26 C25 Cl5 111.6(11)
C24 C25 Cl5 112.0(10)
C48 C25 Cl5 112.4(9)
C8 C26 C25 126.0(16)
C8 C26 C27 109.7(11)
C25 C26 C27 122.5(13)
C50 C27 C26 115.7(12)
C50 C27 C28 113.4(13)
C26 C27 C28 102.7(13)
C50 C27 Cl6 111.7(12)
C26 C27 Cl6 106.1(11)
C28 C27 Cl6 106.3(9)
C29 C28 C27 124.4(14)
C29 C28 C9 123.3(14)
C27 C28 C9 110.0(12)
C28 C29 C52 125.3(13)
C28 C29 C30 122.3(13)
C52 C29 C30 108.5(12)
C11 C30 C29 110.9(12)
C11 C30 C31 109.1(14)
C29 C30 C31 103.3(11)
C11 C30 Cl7 109.4(9)
C29 C30 Cl7 111.7(12)
C31 C30 Cl7 112.3(10)
C53 C31 C32 122.6(14)
C53 C31 C30 109.3(14)
C32 C31 C30 123.8(13)
C56 C32 C31 110.2(13)
C56 C32 C33 113.2(14)
C31 C32 C33 114.9(13)
C56 C32 Cl8 104.7(11)
C31 C32 Cl8 104.1(10)
C33 C32 Cl8 108.9(9)
C12 C33 C32 106.0(12)
C12 C33 C34 104.1(11)
C32 C33 C34 117.9(11)
C12 C33 Cl9 108.2(9)
C32 C33 Cl9 109.5(9)
C34 C33 Cl9 110.5(10)
C14 C34 C35 104.8(14)
C14 C34 C33 102.0(12)
C35 C34 C33 120.3(15)
C14 C34 Cl10 104.4(12)
C35 C34 Cl10 110.4(12)
C33 C34 Cl10 112.9(10)
C34 C35 C36 120.2(19)
C34 C35 C57 106.4(15)
C36 C35 C57 107.2(14)
C34 C35 Cl11 107.6(10)
C36 C35 Cl11 112.8(12)
C57 C35 Cl11 100.6(13)
C37 C36 C59 105.8(16)
C37 C36 C35 119.2(17)
C59 C36 C35 101.7(15)
C37 C36 Cl12 111.5(13)
C59 C36 Cl12 105.7(13)
C35 C36 Cl12 111.3(14)
C15 C37 C36 107.5(15)
C15 C37 C38 105.3(14)
C36 C37 C38 121.1(17)
C15 C37 Cl13 105.7(13)
C36 C37 Cl13 109.0(12)
C38 C37 Cl13 107.3(12)
C17 C38 C39 106.9(17)
C17 C38 C37 99.3(15)
C39 C38 C37 114.2(17)
C17 C38 Cl14 106.0(15)
C39 C38 Cl14 113.7(16)
C37 C38 Cl14 114.9(14)
C60 C39 C38 111.9(15)
C60 C39 C40 100.9(15)
C38 C39 C40 118.8(18)
C60 C39 Cl15 107.7(16)
C38 C39 Cl15 106.8(14)
C40 C39 Cl15 110.3(11)
C62 C40 C41 107.0(15)
C62 C40 C39 100.4(16)
C41 C40 C39 115.9(16)
C62 C40 Cl16 109.6(15)
C41 C40 Cl16 111.1(13)
C39 C40 Cl16 112.0(13)
C18 C41 C40 109.7(14)
C18 C41 C42 102.1(14)
C40 C41 C42 118.9(14)
C18 C41 Cl17 104.7(12)
C40 C41 Cl17 109.3(13)
C42 C41 Cl17 111.0(11)
C20 C42 C43 109.9(14)
C20 C42 C41 102.0(13)
C43 C42 C41 115.6(14)
C20 C42 Cl18 108.5(11)
C43 C42 Cl18 108.7(12)
C41 C42 Cl18 111.7(12)
C63 C43 C42 108.8(14)
C63 C43 C44 102.3(13)
C42 C43 C44 117.3(13)
C63 C43 Cl19 105.4(10)
C42 C43 Cl19 111.0(12)
C44 C43 Cl19 111.1(10)
C65 C44 C43 104.1(14)
C65 C44 C45 106.0(12)
C43 C44 C45 119.6(12)
C65 C44 Cl20 107.4(10)
C43 C44 Cl20 112.8(10)
C45 C44 Cl20 106.1(12)
C46 C45 C21 111.2(12)
C46 C45 C44 113.1(12)
C21 C45 C44 107.1(13)
C46 C45 Cl21 111.5(11)
C21 C45 Cl21 104.4(10)
C44 C45 Cl21 109.1(10)
C24 C46 C45 124.4(12)
C24 C46 C47 108.4(13)
C45 C46 C47 126.0(12)
C66 C47 C46 110.0(13)
C66 C47 C48 111.4(11)
C46 C47 C48 102.9(11)
C66 C47 Cl22 110.8(9)
C46 C47 Cl22 113.0(9)
C48 C47 Cl22 108.5(10)
C49 C48 C47 122.2(13)
C49 C48 C25 121.5(13)
C47 C48 C25 111.1(12)
C48 C49 C68 121.7(13)
C48 C49 C50 124.3(14)
C68 C49 C50 111.1(13)
C51 C50 C27 115.6(14)
C51 C50 C49 100.3(13)
C27 C50 C49 113.7(14)
C51 C50 Cl23 105.4(11)
C27 C50 Cl23 114.4(13)
C49 C50 Cl23 106.0(11)
C69 C51 C50 116.4(14)
C69 C51 C52 117.6(15)
C50 C51 C52 124.9(13)
C29 C52 C51 104.4(11)
C29 C52 C53 99.3(12)
C51 C52 C53 111.3(12)
C29 C52 Cl24 114.0(10)
C51 C52 Cl24 112.7(11)
C53 C52 Cl24 114.1(9)
C31 C53 C54 126.1(15)
C31 C53 C52 113.7(12)
C54 C53 C52 119.9(12)
C53 C54 C55 107.1(13)
C53 C54 C70 116.7(12)
C55 C54 C70 105.3(11)
C53 C54 Cl25 109.7(10)
C55 C54 Cl25 108.5(9)
C70 C54 Cl25 109.2(10)
C72 C55 C56 123.7(16)
C72 C55 C54 111.6(13)
C56 C55 C54 121.4(13)
C57 C56 C55 115.2(14)
C57 C56 C32 123.0(16)
C55 C56 C32 121.4(17)
C56 C57 C58 121.8(16)
C56 C57 C35 131.0(15)
C58 C57 C35 104.6(18)
C73 C58 C59 120.5(14)
C73 C58 C57 119.7(17)
C59 C58 C57 112.8(15)
C60 C59 C58 118.8(16)
C60 C59 C36 129(2)
C58 C59 C36 111.4(16)
C59 C60 C61 119.4(19)
C59 C60 C39 123.7(18)
C61 C60 C39 114.6(17)
C74 C61 C60 124.3(16)
C74 C61 C62 123.9(16)
C60 C61 C62 106.4(16)
C63 C62 C40 128.4(17)
C63 C62 C61 115.0(16)
C40 C62 C61 115.6(16)
C62 C63 C64 122.8(16)
C62 C63 C43 123.9(15)
C64 C63 C43 110.7(15)
C65 C64 C63 113.1(15)
C65 C64 C75 122.2(15)
C63 C64 C75 121.9(15)
C66 C65 C64 121.2(14)
C66 C65 C44 127.7(15)
C64 C65 C44 109.4(15)
C67 C66 C65 116.5(13)
C67 C66 C47 125.1(13)
C65 C66 C47 116.3(12)
C66 C67 C76 123.6(14)
C66 C67 C68 115.3(13)
C76 C67 C68 120.0(13)
C67 C68 C49 114.6(12)
C67 C68 C69 108.9(13)
C49 C68 C69 103.2(11)
C67 C68 Cl26 109.9(9)
C49 C68 Cl26 110.3(10)
C69 C68 Cl26 109.7(9)
C70 C69 C51 129.3(14)
C70 C69 C68 124.8(13)
C51 C69 C68 105.9(14)
C69 C70 C71 109.3(13)
C69 C70 C54 110.3(12)
C71 C70 C54 102.5(13)
C69 C70 Cl27 109.7(13)
C71 C70 Cl27 112.8(10)
C54 C70 Cl27 112.0(9)
C72 C71 C76 105.4(14)
C72 C71 C70 106.6(11)
C76 C71 C70 118.7(13)
C72 C71 Cl28 108.6(11)
C76 C71 Cl28 104.0(9)
C70 C71 Cl28 113.0(12)
C55 C72 C73 119.1(14)
C55 C72 C71 113.5(14)
C73 C72 C71 124.7(13)
C72 C73 C74 121.4(14)
C72 C73 C58 116.6(13)
C74 C73 C58 118.1(16)
C61 C74 C73 118.6(15)
C61 C74 C75 121.5(16)
C73 C74 C75 112.4(15)
C76 C75 C74 126.3(16)
C76 C75 C64 115.9(15)
C74 C75 C64 114.6(15)
C75 C76 C67 120.2(14)
C75 C76 C71 117.6(14)
C67 C76 C71 121.8(15)

loop_
_geom_bond_atom_site_label_1
_geom_bond_atom_site_label_2
_geom_bond_distance
Cl1 C6 1.831(13)
Cl2 C7 1.831(16)
Cl3 C9 1.820(15)
Cl4 C23 1.854(14)
Cl5 C25 1.844(15)
Cl6 C27 1.869(17)
Cl7 C30 1.828(14)
Cl8 C32 1.904(15)
Cl9 C33 1.785(13)
Cl10 C34 1.791(17)
Cl11 C35 1.850(19)
Cl12 C36 1.840(18)
Cl13 C37 1.843(18)
Cl14 C38 1.77(3)
Cl15 C39 1.81(2)
Cl16 C40 1.79(2)
Cl17 C41 1.807(18)
Cl18 C42 1.792(17)
Cl19 C43 1.815(15)
Cl20 C44 1.808(16)
Cl21 C45 1.843(17)
Cl22 C47 1.861(14)
Cl23 C50 1.861(18)
Cl24 C52 1.798(15)
Cl25 C54 1.861(15)
Cl26 C68 1.848(13)
Cl27 C70 1.764(18)
Cl28 C71 1.844(14)
C1 C10 1.39(2)
C1 C2 1.42(2)
C1 C6 1.552(19)
C2 C3 1.42(2)
C2 C13 1.44(2)
C3 C16 1.41(2)
C3 C4 1.48(2)
C4 C5 1.35(2)
C4 C19 1.39(2)
C5 C22 1.411(17)
C5 C6 1.46(2)
C6 C7 1.54(2)
C7 C8 1.50(2)
C7 C23 1.576(19)
C8 C26 1.37(2)
C8 C9 1.507(18)
C9 C10 1.47(2)
C9 C28 1.53(2)
C10 C11 1.455(19)
C11 C12 1.42(2)
C11 C30 1.48(2)
C12 C13 1.36(2)
C12 C33 1.482(19)
C13 C14 1.46(2)
C14 C15 1.30(2)
C14 C34 1.51(2)
C15 C16 1.46(3)
C15 C37 1.46(3)
C16 C17 1.41(2)
C17 C18 1.38(2)
C17 C38 1.54(3)
C18 C19 1.43(2)
C18 C41 1.46(2)
C19 C20 1.40(2)
C20 C21 1.36(2)
C20 C42 1.45(2)
C21 C22 1.45(2)
C21 C45 1.57(2)
C22 C23 1.44(2)
C23 C24 1.52(2)
C24 C46 1.341(18)
C24 C25 1.49(2)
C25 C26 1.421(19)
C25 C48 1.510(18)
C26 C27 1.49(2)
C27 C50 1.49(2)
C27 C28 1.515(19)
C28 C29 1.33(2)
C29 C52 1.505(19)
C29 C30 1.53(2)
C30 C31 1.54(2)
C31 C53 1.30(2)
C31 C32 1.47(2)
C32 C56 1.45(2)
C32 C33 1.60(2)
C33 C34 1.63(3)
C34 C35 1.52(3)
C35 C36 1.62(3)
C35 C57 1.62(3)
C36 C37 1.49(3)
C36 C59 1.55(2)
C37 C38 1.73(3)
C38 C39 1.55(3)
C39 C60 1.51(3)
C39 C40 1.73(2)
C40 C62 1.45(3)
C40 C41 1.59(3)
C41 C42 1.70(3)
C42 C43 1.58(2)
C43 C63 1.54(2)
C43 C44 1.63(3)
C44 C65 1.54(2)
C44 C45 1.65(2)
C45 C46 1.45(2)
C46 C47 1.481(18)
C47 C66 1.48(2)
C47 C48 1.50(2)
C48 C49 1.30(2)
C49 C68 1.49(2)
C49 C50 1.53(2)
C50 C51 1.46(2)
C51 C69 1.41(2)
C51 C52 1.533(19)
C52 C53 1.56(2)
C53 C54 1.435(18)
C54 C55 1.49(2)
C54 C70 1.666(18)
C55 C72 1.375(19)
C55 C56 1.41(2)
C56 C57 1.30(3)
C57 C58 1.45(2)
C58 C73 1.41(2)
C58 C59 1.44(3)
C59 C60 1.33(3)
C60 C61 1.38(3)
C61 C74 1.35(2)
C61 C62 1.46(2)
C62 C63 1.39(2)
C63 C64 1.40(2)
C64 C65 1.40(2)
C64 C75 1.45(2)
C65 C66 1.40(2)
C66 C67 1.390(19)
C67 C76 1.42(2)
C67 C68 1.48(2)
C68 C69 1.558(19)
C69 C70 1.40(2)
C70 C71 1.57(2)
C71 C72 1.50(2)
C71 C76 1.51(2)
C72 C73 1.38(2)
C73 C74 1.40(2)
C74 C75 1.45(2)
C75 C76 1.39(2)

loop_
_platon_squeeze_void_nr
_platon_squeeze_void_average_x
_platon_squeeze_void_average_y
_platon_squeeze_void_average_z
_platon_squeeze_void_volume
_platon_squeeze_void_count_electrons
_platon_squeeze_void_content
1 -0.005 0.002 0.291 297 137 ' '
2 -0.027 -0.002 0.709 297 151 ' '
3 -0.036 0.502 0.209 297 144 ' '
4 -0.004 0.498 0.791 297 142 ' '
5 0.244 0.223 1.010 32 8 ' '
6 0.244 0.277 0.510 32 9 ' '
7 0.756 0.723 0.490 32 5 ' '
8 0.756 0.777 0.990 32 5 ' '
